data_7106865
loop_
_publ_author_name
'Gui-Ge Hou'
'Yue Liu'
'Qi-Kui Liu'
'Jian-Ping Ma'
'Yu-Bin Dong'

_publ_section_title
;
 NbO lattice MOFs based on octahedral M(II) and ditopic pyridyl
 substituted diketonate ligands: structure, encapsulation and guest-driven
 luminescent property
;
_journal_coden_Cambridge 182
_journal_name_full Chem.Commun.
_journal_page_first 10731
_journal_paper_doi 10.1039/c1cc14115e
_journal_volume 47
_journal_year 2011
_chemical_formula_sum 'C31.67 H28.67 Cl2 N2 O4.67 Zn'
_chemical_formula_weight 648.17
_chemical_name_systematic
;
?
;
_space_group_IT_number 147
_symmetry_cell_setting trigonal
_symmetry_space_group_name_Hall '-P 3'
_symmetry_space_group_name_H-M 'P -3'
_atom_sites_solution_hydrogens geom
_atom_sites_solution_primary direct
_atom_sites_solution_secondary difmap
_audit_creation_method SHELXL-97
_cell_angle_alpha 90.00
_cell_angle_beta 90.00
_cell_angle_gamma 120.00
_cell_formula_units_Z 3
_cell_length_a 21.746(2)
_cell_length_b 21.746(2)
_cell_length_c 7.7165(16)
_cell_measurement_reflns_used 3902
_cell_measurement_temperature 173(2)
_cell_measurement_theta_max 22.483
_cell_measurement_theta_min 2.850
_cell_volume 3160.2(8)
_computing_cell_refinement 'Bruker SMART'
_computing_data_collection 'Bruker SMART'
_computing_data_reduction 'Bruker SAINT'
_computing_molecular_graphics 'Bruker SHELXTL'
_computing_publication_material 'Bruker SHELXTL'
_computing_structure_refinement 'SHELXL-97 (Sheldrick, 1997)'
_computing_structure_solution 'SHELXS-97 (Sheldrick, 1990)'
_diffrn_ambient_temperature 173(2)
_diffrn_measured_fraction_theta_full 1.000
_diffrn_measured_fraction_theta_max 1.000
_diffrn_measurement_device_type 'CCD area detector'
_diffrn_measurement_method 'phi and omega scans'
_diffrn_radiation_monochromator graphite
_diffrn_radiation_source 'fine-focus sealed tube'
_diffrn_radiation_type MoK\a
_diffrn_radiation_wavelength 0.71073
_diffrn_reflns_av_R_equivalents 0.0451
_diffrn_reflns_av_sigmaI/netI 0.0427
_diffrn_reflns_limit_h_max 22
_diffrn_reflns_limit_h_min -26
_diffrn_reflns_limit_k_max 26
_diffrn_reflns_limit_k_min -20
_diffrn_reflns_limit_l_max 9
_diffrn_reflns_limit_l_min -8
_diffrn_reflns_number 16720
_diffrn_reflns_theta_full 25.58
_diffrn_reflns_theta_max 25.58
_diffrn_reflns_theta_min 1.08
_exptl_absorpt_coefficient_mu 0.739
_exptl_absorpt_correction_T_max 0.8086
_exptl_absorpt_correction_T_min 0.7563
_exptl_absorpt_correction_type multi-scan
_exptl_absorpt_process_details sadabs
_exptl_crystal_colour yellow
_exptl_crystal_density_diffrn 1.022
_exptl_crystal_density_method 'not measured'
_exptl_crystal_description block
_exptl_crystal_F_000 1002
_exptl_crystal_size_max 0.40
_exptl_crystal_size_mid 0.35
_exptl_crystal_size_min 0.30
_refine_diff_density_max 0.841
_refine_diff_density_min -0.493
_refine_diff_density_rms 0.133
_refine_ls_extinction_method none
_refine_ls_goodness_of_fit_ref 1.046
_refine_ls_hydrogen_treatment constr
_refine_ls_matrix_type full
_refine_ls_number_parameters 246
_refine_ls_number_reflns 3984
_refine_ls_number_restraints 57
_refine_ls_restrained_S_all 1.046
_refine_ls_R_factor_all 0.0851
_refine_ls_R_factor_gt 0.0721
_refine_ls_shift/su_max 0.009
_refine_ls_shift/su_mean 0.001
_refine_ls_structure_factor_coef Fsqd
_refine_ls_weighting_details 'calc w=1/[\s^2^(Fo^2^)+(0.1601P)^2^+0.0000P] where P=(Fo^2^+2Fc^2^)/3'
_refine_ls_weighting_scheme calc
_refine_ls_wR_factor_gt 0.2117
_refine_ls_wR_factor_ref 0.2219
_reflns_number_gt 2971
_reflns_number_total 3984
_reflns_threshold_expression >2sigma(I)
_cod_data_source_file c1cc14115e.txt
_cod_data_source_block 101206em
_cod_original_cell_volume 3160.1(8)
_cod_original_sg_symbol_H-M P-3
_cod_database_code 7106865

loop_
_symmetry_equiv_pos_as_xyz
'x, y, z'
'-y, x-y, z'
'-x+y, -x, z'
'-x, -y, -z'
'y, -x+y, -z'
'x-y, x, -z'

loop_
_atom_site_label
_atom_site_type_symbol
_atom_site_fract_x
_atom_site_fract_y
_atom_site_fract_z
_atom_site_U_iso_or_equiv
_atom_site_adp_type
_atom_site_occupancy
_atom_site_symmetry_multiplicity
_atom_site_calc_flag
_atom_site_refinement_flags
_atom_site_disorder_assembly
_atom_site_disorder_group
C1 C 0.67812(9) 0.03689(10) 0.6710(2) 0.1235(8) Uani 1 1 d U . .
H1A H 0.6548 0.0369 0.5623 0.185 Uiso 1 1 calc R . .
H1B H 0.6802 -0.0070 0.6795 0.185 Uiso 1 1 calc R . .
H1C H 0.7264 0.0778 0.6731 0.185 Uiso 1 1 calc R . .
C2 C 0.63636(7) 0.04140(7) 0.82236(17) 0.0658(5) Uani 1 1 d U . .
C3 C 0.67383(7) 0.09743(7) 0.93939(16) 0.0707(5) Uani 1 1 d U . .
H3 H 0.7225 0.1292 0.9142 0.085 Uiso 1 1 calc R . .
C4 C 0.64662(6) 0.11107(5) 1.08924(14) 0.0492(4) Uani 1 1 d U . .
C5 C 0.69618(6) 0.16709(6) 1.21254(14) 0.0523(4) Uani 1 1 d U . .
C6 C 0.76829(7) 0.20942(8) 1.18421(18) 0.0811(6) Uani 1 1 d U . .
H6 H 0.7887 0.2043 1.0801 0.097 Uiso 1 1 calc R . .
C7 C 0.44798(8) 0.18938(6) 0.30488(18) 0.0747(5) Uani 1 1 d U . .
H7 H 0.4257 0.1397 0.2841 0.090 Uiso 1 1 calc R . .
C8 C 0.48566(7) 0.21604(5) 0.45357(15) 0.0599(4) Uani 1 1 d U . .
C9 C 0.51776(10) 0.28798(7) 0.4790(2) 0.1398(7) Uani 1 1 d U . .
H9 H 0.5461 0.3087 0.5791 0.168 Uiso 1 1 calc R . .
C10 C 0.50898(10) 0.33049(7) 0.3595(2) 0.1226(6) Uani 1 1 d U . .
H10 H 0.5304 0.3800 0.3814 0.147 Uiso 1 1 calc R . .
C11 C 0.49173(7) 0.16820(5) 0.58158(15) 0.0579(4) Uani 1 1 d U . .
C12 C 0.48633(6) 0.10535(5) 0.53502(14) 0.0510(3) Uani 1 1 d U . .
H12 H 0.4808 0.0918 0.4165 0.061 Uiso 1 1 calc R . .
C13 C 0.48889(7) 0.06181(5) 0.65811(14) 0.0544(4) Uani 1 1 d U . .
H13 H 0.4834 0.0177 0.6211 0.065 Uiso 1 1 calc R . .
C14 C 0.50786(9) 0.13951(6) 0.87155(17) 0.0906(5) Uani 1 1 d U . .
H14 H 0.5158 0.1523 0.9905 0.109 Uiso 1 1 calc R . .
C15 C 0.50667(9) 0.18665(6) 0.75700(17) 0.0980(5) Uani 1 1 d U . .
H15 H 0.5159 0.2319 0.7959 0.118 Uiso 1 1 calc R . .
N1 N 0.49842(5) 0.07658(4) 0.82502(11) 0.0483(3) Uani 1 1 d U . .
O1 O 0.58200(4) 0.07892(4) 1.13490(9) 0.0472(3) Uani 1 1 d U . .
O2 O 0.57230(4) -0.00546(4) 0.83303(10) 0.0493(3) Uani 1 1 d U . .
Zn1 Zn 0.5000 0.0000 1.0000 0.03920(6) Uani 1 2 d S . .
O4 O 0.66190(19) 0.30762(13) 0.1222(4) 0.0396(14) Uani 0.1608(8) 1 d PD . 1
H4A H 0.7033 0.3280 0.0884 0.048 Uiso 0.1608(8) 1 d PR . 1
C18 C 0.6466(2) 0.3496(2) 0.2421(7) 0.096(4) Uani 0.1608(8) 1 d PD . 1
H18A H 0.6711 0.3642 0.3501 0.144 Uiso 0.1608(8) 1 d PR . 1
H18B H 0.6532 0.3896 0.1756 0.144 Uiso 0.1608(8) 1 d PR . 1
H18C H 0.5964 0.3189 0.2638 0.144 Uiso 0.1608(8) 1 d PR . 1
C17 C 0.6667 0.3333 -0.0425(4) 0.0678(15) Uani 0.517(2) 3 d SPD . 2
H17A H 0.6392 0.3566 -0.0534 0.102 Uiso 0.1725(8) 1 d PR . 2
H17B H 0.6367 0.2855 -0.0028 0.102 Uiso 0.1725(8) 1 d PR . 2
H17C H 0.7043 0.3586 0.0394 0.102 Uiso 0.1725(8) 1 d PR . 2
O3 O 0.69877(19) 0.3343(2) -0.2075(4) 0.0864(18) Uani 0.1725(8) 1 d PD . 2
H3A H 0.6983 0.3549 -0.2959 0.104 Uiso 0.1725(8) 1 d PR . 2
C16 C 0.96477(12) 0.27173(14) 0.8120(3) 0.160(2) Uani 0.25 1 d PD A 3
H16A H 1.0142 0.2847 0.7833 0.192 Uiso 0.25 1 d PR A 3
H16B H 0.9610 0.3151 0.8213 0.192 Uiso 0.25 1 d PR A 3
Cl1 Cl 0.93438(19) 0.22089(18) 0.9927(4) 0.2412(19) Uani 0.25 1 d PD A 3
Cl2 Cl 0.9129(2) 0.2157(2) 0.6531(4) 0.294(2) Uani 0.25 1 d PD A 3
C16W C 0.96477(12) 0.27173(14) 0.8120(3) 0.160(2) Uani 0.25 1 d PD B 4
H16C H 0.9820 0.2968 0.9086 0.192 Uiso 0.25 1 d PR B 4
H16D H 0.9682 0.3074 0.7102 0.192 Uiso 0.25 1 d PR B 4
Cl3 Cl 1.03004(15) 0.2587(2) 0.7343(7) 0.3155(14) Uani 0.25 1 d PDU B 4
Cl4 Cl 0.88525(17) 0.2016(2) 0.7766(7) 0.2731(14) Uani 0.25 1 d PDU B 4

loop_
_atom_site_aniso_label
_atom_site_aniso_U_11
_atom_site_aniso_U_22
_atom_site_aniso_U_33
_atom_site_aniso_U_23
_atom_site_aniso_U_13
_atom_site_aniso_U_12
C1 0.0806(9) 0.1463(12) 0.0950(9) -0.0753(7) 0.0061(7) 0.0203(9)
C2 0.0700(7) 0.0674(7) 0.0453(6) -0.0195(5) -0.0121(5) 0.0233(5)
C3 0.0602(7) 0.0595(7) 0.0554(6) -0.0229(5) -0.0011(5) 0.0022(6)
C4 0.0590(6) 0.0346(5) 0.0338(5) -0.0005(4) -0.0094(5) 0.0081(4)
C5 0.0541(6) 0.0435(5) 0.0321(5) -0.0043(4) -0.0070(5) 0.0040(5)
C6 0.0575(7) 0.0973(9) 0.0517(7) -0.0382(7) -0.0055(6) 0.0112(6)
C7 0.1199(8) 0.0431(5) 0.0565(7) 0.0053(5) -0.0276(6) 0.0374(5)
C8 0.1101(6) 0.0520(4) 0.0368(6) -0.0008(4) -0.0112(5) 0.0549(3)
C9 0.2989(13) 0.0616(5) 0.0756(8) -0.0246(5) -0.1018(8) 0.1026(6)
C10 0.2575(12) 0.0620(5) 0.0726(8) -0.0163(5) -0.0711(8) 0.0980(5)
C11 0.1046(6) 0.0468(4) 0.0354(5) -0.0003(4) -0.0114(5) 0.0477(3)
C12 0.0878(6) 0.0431(4) 0.0307(5) -0.0022(4) -0.0122(5) 0.0391(3)
C13 0.0943(6) 0.0388(4) 0.0341(5) -0.0026(4) -0.0104(5) 0.0363(4)
C14 0.1937(10) 0.0687(5) 0.0376(6) -0.0149(4) -0.0320(7) 0.0868(5)
C15 0.2171(10) 0.0704(5) 0.0405(6) -0.0115(4) -0.0325(7) 0.0974(5)
N1 0.0789(5) 0.0334(3) 0.0318(4) -0.0021(3) -0.0136(4) 0.0275(3)
O1 0.0535(4) 0.0341(3) 0.0375(4) -0.0074(3) -0.0117(3) 0.0094(3)
O2 0.0621(4) 0.0387(3) 0.0414(4) -0.0133(3) -0.0163(3) 0.0207(3)
Zn1 0.05487(9) 0.02376(6) 0.03008(9) -0.00214(6) -0.01667(6) 0.01300(5)
O4 0.063(2) 0.0318(16) 0.0292(19) -0.0093(12) -0.017(2) 0.0271(15)
C18 0.039(3) 0.043(3) 0.197(10) 0.026(5) -0.027(5) 0.013(2)
C17 0.0727(18) 0.0727(18) 0.058(3) 0.000 0.000 0.0364(9)
O3 0.143(2) 0.107(2) 0.068(3) -0.014(2) -0.025(2) 0.1063(15)
C16 0.211(3) 0.146(2) 0.172(4) -0.046(3) -0.082(3) 0.1262(18)
Cl1 0.242(2) 0.201(3) 0.281(3) -0.004(2) 0.118(2) 0.1105(18)
Cl2 0.271(4) 0.307(3) 0.298(3) 0.204(2) 0.064(3) 0.141(3)
C16W 0.211(3) 0.146(2) 0.172(4) -0.046(3) -0.082(3) 0.1262(18)
Cl3 0.3148(18) 0.3123(19) 0.314(2) 0.0066(16) -0.0017(16) 0.1528(12)
Cl4 0.2700(18) 0.2744(18) 0.2829(19) -0.0087(16) 0.0042(16) 0.1422(11)

loop_
_atom_type_symbol
_atom_type_description
_atom_type_scat_dispersion_real
_atom_type_scat_dispersion_imag
_atom_type_scat_source
C C 0.0033 0.0016 'International Tables Vol C Tables 4.2.6.8 and 6.1.1.4'
H H 0.0000 0.0000 'International Tables Vol C Tables 4.2.6.8 and 6.1.1.4'
N N 0.0061 0.0033 'International Tables Vol C Tables 4.2.6.8 and 6.1.1.4'
O O 0.0106 0.0060 'International Tables Vol C Tables 4.2.6.8 and 6.1.1.4'
Zn Zn 0.2839 1.4301 'International Tables Vol C Tables 4.2.6.8 and 6.1.1.4'
Cl Cl 0.1484 0.1585 'International Tables Vol C Tables 4.2.6.8 and 6.1.1.4'

loop_
_geom_angle_atom_site_label_1
_geom_angle_atom_site_label_2
_geom_angle_atom_site_label_3
_geom_angle
_geom_angle_site_symmetry_1
_geom_angle_site_symmetry_3
C2 C1 H1A 109.5 . .
C2 C1 H1B 109.5 . .
H1A C1 H1B 109.5 . .
C2 C1 H1C 109.5 . .
H1A C1 H1C 109.5 . .
H1B C1 H1C 109.5 . .
O2 C2 C3 126.23(13) . .
O2 C2 C1 117.25(11) . .
C3 C2 C1 116.50(12) . .
C4 C3 C2 126.38(12) . .
C4 C3 H3 116.8 . .
C2 C3 H3 116.8 . .
O1 C4 C3 125.72(10) . .
O1 C4 C5 114.91(10) . .
C3 C4 C5 119.36(11) . .
C10 C5 C6 117.29(12) 2_656 .
C10 C5 C4 118.84(11) 2_656 .
C6 C5 C4 123.86(12) . .
C7 C6 C5 120.57(13) 2_656 .
C7 C6 H6 119.7 2_656 .
C5 C6 H6 119.7 . .
C8 C7 C6 122.15(12) . 3_664
C8 C7 H7 118.9 . .
C6 C7 H7 118.9 3_664 .
C7 C8 C9 117.51(13) . .
C7 C8 C11 120.48(10) . .
C9 C8 C11 122.01(11) . .
C8 C9 C10 120.29(14) . .
C8 C9 H9 119.9 . .
C10 C9 H9 119.9 . .
C5 C10 C9 122.11(12) 3_664 .
C5 C10 H10 118.9 3_664 .
C9 C10 H10 118.9 . .
C12 C11 C15 115.69(12) . .
C12 C11 C8 122.28(11) . .
C15 C11 C8 121.96(12) . .
C11 C12 C13 120.09(11) . .
C11 C12 H12 120.0 . .
C13 C12 H12 120.0 . .
N1 C13 C12 124.61(11) . .
N1 C13 H13 117.7 . .
C12 C13 H13 117.7 . .
N1 C14 C15 123.25(12) . .
N1 C14 H14 118.4 . .
C15 C14 H14 118.4 . .
C14 C15 C11 119.94(13) . .
C14 C15 H15 120.0 . .
C11 C15 H15 120.0 . .
C13 N1 C14 116.08(11) . .
C13 N1 Zn1 118.99(8) . .
C14 N1 Zn1 124.92(8) . .
C4 O1 Zn1 125.80(7) . .
C2 O2 Zn1 124.01(9) . .
O1 Zn1 O1 180.00(6) . 4_657
O1 Zn1 O2 89.79(3) . .
O1 Zn1 O2 90.21(3) 4_657 .
O1 Zn1 O2 90.21(3) . 4_657
O1 Zn1 O2 89.79(3) 4_657 4_657
O2 Zn1 O2 180.00(3) . 4_657
O1 Zn1 N1 90.84(3) . .
O1 Zn1 N1 89.16(3) 4_657 .
O2 Zn1 N1 87.74(4) . .
O2 Zn1 N1 92.26(4) 4_657 .
O1 Zn1 N1 89.16(3) . 4_657
O1 Zn1 N1 90.84(3) 4_657 4_657
O2 Zn1 N1 92.26(4) . 4_657
O2 Zn1 N1 87.74(4) 4_657 4_657
N1 Zn1 N1 180.00(3) . 4_657
O4 O4 O4 60.000(1) 2_655 3_665
O4 O4 C18 103.2(4) 2_655 2_655
O4 O4 C18 91.5(5) 3_665 2_655
O4 O4 C18 46.2(3) 2_655 3_665
O4 O4 C18 79.0(2) 3_665 3_665
C18 O4 C18 60.0(6) 2_655 3_665
O4 O4 C18 63.8(3) 2_655 .
O4 O4 C18 39.9(3) 3_665 .
C18 O4 C18 54.4(5) 2_655 .
C18 O4 C18 50.3(4) 3_665 .
O4 O4 H4A 52.9 2_655 .
O4 O4 H4A 109.4 3_665 .
C18 O4 H4A 121.3 2_655 .
C18 O4 H4A 70.8 3_665 .
C18 O4 H4A 113.4 . .
O4 O4 H17B 115.0 2_655 .
O4 O4 H17B 91.6 3_665 .
C18 O4 H17B 137.2 2_655 .
C18 O4 H17B 161.2 3_665 .
C18 O4 H17B 128.1 . .
H4A O4 H17B 97.5 . .
O4 O4 H17C 33.5 2_655 .
O4 O4 H17C 73.9 3_665 .
C18 O4 H17C 135.9 2_655 .
C18 O4 H17C 76.3 3_665 .
C18 O4 H17C 94.0 . .
H4A O4 H17C 37.9 . .
H17B O4 H17C 85.5 . .
O4 C18 C18 84.5(4) 3_665 3_665
O4 C18 C18 75.6(4) 3_665 2_655
C18 C18 C18 60.0 3_665 2_655
O4 C18 O4 42.3(4) 3_665 2_655
C18 C18 O4 44.4(3) 3_665 2_655
C18 C18 O4 70.3(3) 2_655 2_655
O4 C18 O4 36.8(3) 3_665 .
C18 C18 O4 59.4(2) 3_665 .
C18 C18 O4 41.0(2) 2_655 .
O4 C18 O4 37.2(2) 2_655 .
O4 C18 H18A 150.2 3_665 .
C18 C18 H18A 65.9 3_665 .
C18 C18 H18A 91.4 2_655 .
O4 C18 H18A 108.2 2_655 .
O4 C18 H18A 120.1 . .
O4 C18 H18B 72.0 3_665 .
C18 C18 H18B 105.0 3_665 .
C18 C18 H18B 145.6 2_655 .
O4 C18 H18B 77.9 2_655 .
O4 C18 H18B 104.6 . .
H18A C18 H18B 111.2 . .
O4 C18 H18C 96.8 3_665 .
C18 C18 H18C 144.8 3_665 .
C18 C18 H18C 86.2 2_655 .
O4 C18 H18C 135.9 2_655 .
O4 C18 H18C 102.1 . .
H18A C18 H18C 109.2 . .
H18B C18 H18C 108.8 . .
O3 C17 O3 48.6(3) . 3_665
O3 C17 O3 48.6(3) . 2_655
O3 C17 O3 48.6(3) 3_665 2_655
O3 C17 H4A 111.4 . .
O3 C17 H4A 141.7 3_665 .
O3 C17 H4A 149.4 2_655 .
O3 C17 H17A 109.7 . .
O3 C17 H17A 85.0 3_665 .
O3 C17 H17A 61.2 2_655 .
H4A C17 H17A 132.2 . .
O3 C17 H17B 111.0 . .
O3 C17 H17B 81.8 3_665 .
O3 C17 H17B 128.8 2_655 .
H4A C17 H17B 77.0 . .
H17A C17 H17B 109.5 . .
O3 C17 H17C 107.7 . .
O3 C17 H17C 156.2 3_665 .
O3 C17 H17C 121.2 2_655 .
H4A C17 H17C 34.1 . .
H17A C17 H17C 109.5 . .
H17B C17 H17C 109.5 . .
O3 O3 O3 60.000(1) 2_655 3_665
O3 O3 C17 65.69(15) 2_655 .
O3 O3 C17 65.69(15) 3_665 .
O3 O3 H3A 61.6 2_655 .
O3 O3 H3A 90.3 3_665 .
C17 O3 H3A 127.2 . .
Cl1 C16 Cl2 102.92(19) . .
Cl1 C16 H16A 112.6 . .
Cl2 C16 H16A 106.3 . .
Cl1 C16 H16B 111.8 . .
Cl2 C16 H16B 113.2 . .
H16A C16 H16B 109.9 . .
Cl1 C16 H16C 67.4 . .
Cl2 C16 H16C 166.1 . .
H16A C16 H16C 87.0 . .
H16B C16 H16C 64.2 . .
Cl1 C16 H16D 158.6 . .
Cl2 C16 H16D 76.9 . .
H16A C16 H16D 87.5 . .
H16B C16 H16D 51.4 . .
H16C C16 H16D 108.3 . .
C16 Cl1 H16C 31.2 . .
C16 Cl2 H16D 35.9 . .

loop_
_geom_bond_atom_site_label_1
_geom_bond_atom_site_label_2
_geom_bond_distance
_geom_bond_site_symmetry_2
C1 C2 1.513(2) .
C1 H1A 0.9800 .
C1 H1B 0.9800 .
C1 H1C 0.9800 .
C2 O2 1.2515(13) .
C2 C3 1.4040(17) .
C3 C4 1.3966(19) .
C3 H3 0.9500 .
C4 O1 1.2670(14) .
C4 C5 1.4960(14) .
C5 C10 1.352(2) 2_656
C5 C6 1.3822(17) .
C6 C7 1.369(2) 2_656
C6 H6 0.9500 .
C7 C8 1.3598(18) .
C7 C6 1.369(2) 3_664
C7 H7 0.9500 .
C8 C9 1.3714(17) .
C8 C11 1.4876(18) .
C9 C10 1.385(2) .
C9 H9 0.9500 .
C10 C5 1.352(2) 3_664
C10 H10 0.9500 .
C11 C12 1.3602(18) .
C11 C15 1.4030(18) .
C12 C13 1.3618(17) .
C12 H12 0.9500 .
C13 N1 1.3185(14) .
C13 H13 0.9500 .
C14 N1 1.3278(18) .
C14 C15 1.364(2) .
C14 H14 0.9500 .
C15 H15 0.9500 .
N1 Zn1 2.1573(10) .
O1 Zn1 2.0368(7) .
O2 Zn1 2.0815(9) .
Zn1 O1 2.0368(7) 4_657
Zn1 O2 2.0815(9) 4_657
Zn1 N1 2.1573(10) 4_657
O4 O4 0.892(5) 2_655
O4 O4 0.892(5) 3_665
O4 C18 0.956(6) 2_655
O4 C18 1.324(6) 3_665
O4 C18 1.450(6) .
O4 H4A 0.8223 .
O4 H17B 1.0951 .
O4 H17C 1.2108 .
C18 O4 0.956(6) 3_665
C18 C18 1.185(10) 3_665
C18 C18 1.185(10) 2_655
C18 O4 1.324(6) 2_655
C18 H18A 0.9535 .
C18 H18B 0.9575 .
C18 H18C 0.9680 .
C17 O3 1.447(4) .
C17 O3 1.447(4) 3_665
C17 O3 1.447(4) 2_655
C17 H17A 0.9600 .
C17 H17B 0.9600 .
C17 H17C 0.9600 .
O3 O3 1.191(8) 2_655
O3 O3 1.191(8) 3_665
O3 H3A 0.8184 .
C16 Cl1 1.695(4) .
C16 Cl2 1.699(4) .
C16 H16A 0.9898 .
C16 H16B 0.9900 .
C16 H16C 0.8878 .

loop_
_geom_torsion_atom_site_label_1
_geom_torsion_atom_site_label_2
_geom_torsion_atom_site_label_3
_geom_torsion_atom_site_label_4
_geom_torsion
_geom_torsion_site_symmetry_1
_geom_torsion_site_symmetry_4
O2 C2 C3 C4 0.2(3) . .
C1 C2 C3 C4 -178.68(17) . .
C2 C3 C4 O1 -7.1(3) . .
C2 C3 C4 C5 171.61(15) . .
O1 C4 C5 C10 0.6(2) . 2_656
C3 C4 C5 C10 -178.22(16) . 2_656
O1 C4 C5 C6 -178.14(15) . .
C3 C4 C5 C6 3.0(2) . .
C10 C5 C6 C7 2.6(3) 2_656 2_656
C4 C5 C6 C7 -178.56(15) . 2_656
C6 C7 C8 C9 -0.6(3) 3_664 .
C6 C7 C8 C11 179.90(15) 3_664 .
C7 C8 C9 C10 2.6(3) . .
C11 C8 C9 C10 -177.92(17) . .
C8 C9 C10 C5 -2.0(3) . 3_664
C7 C8 C11 C12 26.3(2) . .
C9 C8 C11 C12 -153.19(16) . .
C7 C8 C11 C15 -156.69(15) . .
C9 C8 C11 C15 23.8(2) . .
C15 C11 C12 C13 5.94(19) . .
C8 C11 C12 C13 -176.88(12) . .
C11 C12 C13 N1 -2.0(2) . .
N1 C14 C15 C11 3.0(3) . .
C12 C11 C15 C14 -6.4(2) . .
C8 C11 C15 C14 176.37(15) . .
C12 C13 N1 C14 -1.80(19) . .
C12 C13 N1 Zn1 179.50(10) . .
C15 C14 N1 C13 1.2(2) . .
C15 C14 N1 Zn1 179.84(13) . .
C3 C4 O1 Zn1 -1.3(2) . .
C5 C4 O1 Zn1 179.95(8) . .
C3 C2 O2 Zn1 13.2(2) . .
C1 C2 O2 Zn1 -167.95(12) . .
C4 O1 Zn1 O1 148(18) . 4_657
C4 O1 Zn1 O2 9.63(10) . .
C4 O1 Zn1 O2 -170.37(10) . 4_657
C4 O1 Zn1 N1 -78.10(11) . .
C4 O1 Zn1 N1 101.90(11) . 4_657
C2 O2 Zn1 O1 -15.31(11) . .
C2 O2 Zn1 O1 164.69(11) . 4_657
C2 O2 Zn1 O2 -161(100) . 4_657
C2 O2 Zn1 N1 75.54(11) . .
C2 O2 Zn1 N1 -104.46(11) . 4_657
C13 N1 Zn1 O1 139.22(9) . .
C14 N1 Zn1 O1 -39.35(12) . .
C13 N1 Zn1 O1 -40.78(9) . 4_657
C14 N1 Zn1 O1 140.65(12) . 4_657
C13 N1 Zn1 O2 49.46(9) . .
C14 N1 Zn1 O2 -129.11(12) . .
C13 N1 Zn1 O2 -130.54(9) . 4_657
C14 N1 Zn1 O2 50.89(12) . 4_657
C13 N1 Zn1 N1 -84(100) . 4_657
C14 N1 Zn1 N1 98(100) . 4_657
O4 O4 C18 O4 73.8(3) 2_655 3_665
C18 O4 C18 O4 -154.5(9) 2_655 3_665
C18 O4 C18 O4 127.3(7) 3_665 3_665
O4 O4 C18 C18 -53.6(4) 2_655 3_665
O4 O4 C18 C18 -127.3(7) 3_665 3_665
C18 O4 C18 C18 78.2(3) 2_655 3_665
O4 O4 C18 C18 -131.8(5) 2_655 2_655
O4 O4 C18 C18 154.5(9) 3_665 2_655
C18 O4 C18 C18 -78.2(3) 3_665 2_655
O4 O4 C18 O4 -73.8(3) 3_665 2_655
C18 O4 C18 O4 131.8(5) 2_655 2_655
C18 O4 C18 O4 53.6(4) 3_665 2_655
O3 C17 O3 O3 66.55(9) 3_665 2_655
O3 C17 O3 O3 -66.55(9) 2_655 3_665
